data_4071705
loop_
_publ_author_name
'Huy, Ngoc Hoa Tran'
'Donnadieu, Bruno'
'Mathey, Fran\,cois'

_publ_section_title
;
 The Phosphaalkene-like Reactivity of Dithienophosphinines
;
_journal_issue 15
_journal_name_full Organometallics
_journal_page_first 4005
_journal_paper_doi 10.1021/om8003256
_journal_volume 27
_journal_year 2008
_chemical_formula_sum 'C19 H17 P S3'
_chemical_formula_weight 372.48
_chemical_name_systematic
;

 ?

;
_space_group_IT_number 2
_symmetry_cell_setting triclinic
_symmetry_space_group_name_Hall '-P 1'
_symmetry_space_group_name_H-M 'P -1'
_atom_sites_solution_hydrogens geom
_atom_sites_solution_primary direct
_atom_sites_solution_secondary difmap
_audit_creation_method SHELXL-97
_cell_angle_alpha 103.068(4)
_cell_angle_beta 92.171(3)
_cell_angle_gamma 114.772(2)
_cell_formula_units_Z 2
_cell_length_a 8.0053(3)
_cell_length_b 8.6885(4)
_cell_length_c 14.3922(9)
_cell_measurement_reflns_used 5054
_cell_measurement_temperature 100(2)
_cell_measurement_theta_max 33.57
_cell_measurement_theta_min 2.68
_cell_volume 875.37(8)
_computing_cell_refinement 'Bruker SMART'
_computing_data_collection 'Bruker SMART'
_computing_data_reduction 'Bruker SAINT'
_computing_molecular_graphics 'Bruker SHELXTL'
_computing_publication_material 'Bruker SHELXTL'
_computing_structure_refinement 'SHELXL-97 (Sheldrick, 1997)'
_computing_structure_solution 'Bruker SHELXTL'
_diffrn_ambient_temperature 100(2)
_diffrn_measured_fraction_theta_full 0.990
_diffrn_measured_fraction_theta_max 0.990
_diffrn_measurement_device_type 'CCD area detector'
_diffrn_measurement_method 'phi and omega scans'
_diffrn_radiation_monochromator graphite
_diffrn_radiation_source 'fine-focus sealed tube'
_diffrn_radiation_type MoK\a
_diffrn_radiation_wavelength 0.71073
_diffrn_reflns_av_R_equivalents 0.0296
_diffrn_reflns_av_sigmaI/netI 0.0442
_diffrn_reflns_limit_h_max 12
_diffrn_reflns_limit_h_min -12
_diffrn_reflns_limit_k_max 13
_diffrn_reflns_limit_k_min -13
_diffrn_reflns_limit_l_max 22
_diffrn_reflns_limit_l_min -22
_diffrn_reflns_number 15730
_diffrn_reflns_theta_full 33.70
_diffrn_reflns_theta_max 33.70
_diffrn_reflns_theta_min 2.68
_exptl_absorpt_coefficient_mu 0.511
_exptl_absorpt_correction_T_max 0.9413
_exptl_absorpt_correction_T_min 0.8536
_exptl_absorpt_correction_type none
_exptl_crystal_density_diffrn 1.413
_exptl_crystal_density_meas 0
_exptl_crystal_density_method 'not measured'
_exptl_crystal_F_000 388
_exptl_crystal_size_max 0.32
_exptl_crystal_size_mid 0.18
_exptl_crystal_size_min 0.12
_refine_diff_density_max 0.698
_refine_diff_density_min -0.302
_refine_diff_density_rms 0.075
_refine_ls_extinction_method none
_refine_ls_goodness_of_fit_ref 1.049
_refine_ls_hydrogen_treatment mixed
_refine_ls_matrix_type full
_refine_ls_number_parameters 228
_refine_ls_number_reflns 6921
_refine_ls_number_restraints 0
_refine_ls_restrained_S_all 1.049
_refine_ls_R_factor_all 0.0589
_refine_ls_R_factor_gt 0.0427
_refine_ls_shift/su_max 0.001
_refine_ls_shift/su_mean 0.000
_refine_ls_structure_factor_coef Fsqd
_refine_ls_weighting_details 'calc w=1/[\s^2^(Fo^2^)+(0.0514P)^2^+0.2270P] where P=(Fo^2^+2Fc^2^)/3'
_refine_ls_weighting_scheme calc
_refine_ls_wR_factor_gt 0.1042
_refine_ls_wR_factor_ref 0.1135
_reflns_number_gt 5345
_reflns_number_total 6921
_reflns_threshold_expression >2sigma(I)
_cod_data_source_file om8003256-file002.cif
_cod_data_source_block hoa0320-8_final
_cod_depositor_comments
;
The following automatic conversions were performed:

'_symmetry_cell_setting' value 'Triclinic' changed to 'triclinic'
according to /home/saulius/struct/CIF-dictionaries/cif_core.dic
dictionary named 'cif_core.dic' version 2.4.1 from 2010-06-29.

Automatic conversion script
Id: cif_fix_values 1715 2011-07-08 13:25:40Z adriana 
;
_cod_original_sg_symbol_H-M P-1
_cod_database_code 4071705

loop_
_symmetry_equiv_pos_as_xyz
'x, y, z'
'-x, -y, -z'

loop_
_atom_site_label
_atom_site_type_symbol
_atom_site_fract_x
_atom_site_fract_y
_atom_site_fract_z
_atom_site_U_iso_or_equiv
_atom_site_adp_type
_atom_site_occupancy
_atom_site_symmetry_multiplicity
_atom_site_calc_flag
_atom_site_refinement_flags
_atom_site_disorder_assembly
_atom_site_disorder_group
P1 P 0.15281(5) 0.14982(5) 0.25254(3) 0.01851(8) Uani 1 1 d . . .
S1 S 0.17807(6) 0.33043(5) 0.46921(3) 0.02453(9) Uani 1 1 d . . .
S2 S 0.32401(5) -0.27636(5) 0.21173(3) 0.02511(9) Uani 1 1 d . . .
C1 C 0.19048(18) 0.16783(18) 0.37999(10) 0.0184(2) Uani 1 1 d . . .
C2 C 0.2305(2) 0.2501(2) 0.55865(10) 0.0265(3) Uani 1 1 d . . .
H2 H 0.2395 0.3007 0.6256 0.032 Uiso 1 1 calc R . .
C3 C 0.2576(2) 0.1052(2) 0.52225(10) 0.0227(3) Uani 1 1 d . . .
H3 H 0.2877 0.0427 0.5611 0.027 Uiso 1 1 calc R . .
C4 C 0.23616(17) 0.05685(17) 0.41945(10) 0.0180(2) Uani 1 1 d . . .
C5 C 0.26292(17) -0.08760(17) 0.35852(10) 0.0182(2) Uani 1 1 d . . .
C6 C 0.27144(19) -0.23086(19) 0.38795(12) 0.0241(3) Uani 1 1 d . . .
H6 H 0.2560 -0.2466 0.4508 0.029 Uiso 1 1 calc R . .
C7 C 0.3040(2) -0.3422(2) 0.31631(13) 0.0278(3) Uani 1 1 d . . .
H7 H 0.3143 -0.4442 0.3233 0.033 Uiso 1 1 calc R . .
C8 C 0.28880(17) -0.09507(17) 0.26353(10) 0.0184(2) Uani 1 1 d . . .
C9 C 0.30972(18) 0.04449(17) 0.21221(10) 0.0182(2) Uani 1 1 d . A .
C10 C 0.25207(19) -0.03256(19) 0.10223(10) 0.0222(3) Uani 1 1 d . . .
H10A H 0.2882 0.0670 0.0726 0.027 Uiso 1 1 calc R . .
H10B H 0.3262 -0.0965 0.0790 0.027 Uiso 1 1 calc R . .
C11 C 0.04901(19) -0.15558(19) 0.06421(10) 0.0222(3) Uani 1 1 d . . .
C12 C -0.09216(19) -0.16247(19) 0.11275(10) 0.0224(3) Uani 1 1 d . . .
C13 C -0.06982(19) -0.0520(2) 0.21417(10) 0.0227(3) Uani 1 1 d . . .
H13A H -0.0802 -0.1248 0.2595 0.027 Uiso 1 1 calc R . .
H13B H -0.1734 -0.0180 0.2189 0.027 Uiso 1 1 calc R . .
C14 C 0.50897(18) 0.18610(18) 0.23512(10) 0.0189(2) Uani 1 1 d . . .
C16 C 0.8257(2) 0.3731(2) 0.30738(12) 0.0280(3) Uani 1 1 d . . .
C17 C 0.7985(2) 0.4404(2) 0.23596(12) 0.0284(3) Uani 1 1 d . A .
C18 C 0.0263(2) -0.2660(2) -0.03680(11) 0.0292(3) Uani 1 1 d . . .
H18A H 0.0610 -0.3608 -0.0345 0.044 Uiso 1 1 calc R . .
H18B H 0.1067 -0.1923 -0.0746 0.044 Uiso 1 1 calc R . .
H18C H -0.1037 -0.3167 -0.0670 0.044 Uiso 1 1 calc R . .
C19 C -0.2941(2) -0.2864(2) 0.07251(13) 0.0326(3) Uani 1 1 d . . .
H19A H -0.3585 -0.2192 0.0569 0.049 Uiso 1 1 calc R . .
H19B H -0.3536 -0.3466 0.1206 0.049 Uiso 1 1 calc R . .
H19C H -0.3007 -0.3736 0.0140 0.049 Uiso 1 1 calc R . .
S3A S 0.5858(4) 0.3418(4) 0.1712(2) 0.0289(3) Uani 0.58 1 d P A 1
C15B C 0.5985(18) 0.3223(17) 0.1839(10) 0.045(3) Uani 0.58 1 d P A 1
H15B H 0.5424 0.3347 0.1285 0.053 Uiso 0.58 1 calc PR A 1
S3B S 0.6617(3) 0.2100(3) 0.32765(14) 0.0286(3) Uani 0.42 1 d P A 2
C15A C 0.6447(13) 0.2164(13) 0.3001(5) 0.0251(13) Uani 0.42 1 d P A 2
H15A H 0.6293 0.1417 0.3414 0.030 Uiso 0.42 1 calc PR A 2
H16 H 0.9359 0.4242 0.3461 0.030 Uiso 1 1 d . . .
H17 H 0.8850 0.5425 0.2187 0.030 Uiso 1 1 d . . .

loop_
_atom_site_aniso_label
_atom_site_aniso_U_11
_atom_site_aniso_U_22
_atom_site_aniso_U_33
_atom_site_aniso_U_23
_atom_site_aniso_U_13
_atom_site_aniso_U_12
P1 0.02070(15) 0.01910(17) 0.01600(16) 0.00440(12) 0.00371(12) 0.00905(13)
S1 0.03590(19) 0.02431(18) 0.01825(16) 0.00338(13) 0.00617(14) 0.01878(15)
S2 0.02273(16) 0.01541(16) 0.0337(2) 0.00116(14) 0.00910(14) 0.00739(13)
C1 0.0213(5) 0.0177(6) 0.0170(6) 0.0037(5) 0.0053(5) 0.0097(5)
C2 0.0352(7) 0.0301(8) 0.0147(6) 0.0036(5) 0.0044(5) 0.0161(6)
C3 0.0261(6) 0.0241(7) 0.0186(6) 0.0071(5) 0.0034(5) 0.0110(6)
C4 0.0175(5) 0.0176(6) 0.0180(6) 0.0050(5) 0.0040(4) 0.0067(5)
C5 0.0165(5) 0.0139(5) 0.0233(6) 0.0052(5) 0.0040(5) 0.0055(4)
C6 0.0220(6) 0.0194(6) 0.0329(8) 0.0112(6) 0.0057(5) 0.0086(5)
C7 0.0248(6) 0.0166(6) 0.0428(9) 0.0093(6) 0.0075(6) 0.0089(5)
C8 0.0163(5) 0.0126(5) 0.0237(6) 0.0023(5) 0.0051(5) 0.0051(4)
C9 0.0170(5) 0.0157(6) 0.0175(6) 0.0021(5) 0.0039(4) 0.0043(4)
C10 0.0216(6) 0.0204(6) 0.0178(6) 0.0010(5) 0.0051(5) 0.0046(5)
C11 0.0230(6) 0.0197(6) 0.0185(6) 0.0014(5) 0.0008(5) 0.0063(5)
C12 0.0204(6) 0.0215(6) 0.0203(6) 0.0032(5) -0.0006(5) 0.0059(5)
C13 0.0182(5) 0.0262(7) 0.0215(6) 0.0049(5) 0.0031(5) 0.0085(5)
C14 0.0186(5) 0.0164(6) 0.0188(6) 0.0029(5) 0.0057(4) 0.0058(5)
C16 0.0247(6) 0.0243(7) 0.0332(8) 0.0021(6) 0.0029(6) 0.0118(6)
C17 0.0257(7) 0.0214(7) 0.0320(8) 0.0053(6) 0.0116(6) 0.0050(6)
C18 0.0320(7) 0.0271(7) 0.0193(7) -0.0022(6) 0.0003(6) 0.0088(6)
C19 0.0214(6) 0.0364(9) 0.0292(8) 0.0043(7) -0.0013(6) 0.0052(6)
S3A 0.0227(5) 0.0273(5) 0.0259(6) 0.0127(4) 0.0008(4) -0.0019(4)
C15B 0.031(3) 0.047(5) 0.038(4) 0.009(3) 0.000(3) 0.001(2)
S3B 0.0207(5) 0.0209(5) 0.0379(10) 0.0072(7) 0.0033(7) 0.0037(4)
C15A 0.026(2) 0.022(2) 0.025(3) 0.008(2) 0.002(2) 0.0073(17)

loop_
_atom_type_symbol
_atom_type_description
_atom_type_scat_dispersion_real
_atom_type_scat_dispersion_imag
_atom_type_scat_source
C C 0.0033 0.0016 'International Tables Vol C Tables 4.2.6.8 and 6.1.1.4'
H H 0.0000 0.0000 'International Tables Vol C Tables 4.2.6.8 and 6.1.1.4'
P P 0.1023 0.0942 'International Tables Vol C Tables 4.2.6.8 and 6.1.1.4'
S S 0.1246 0.1234 'International Tables Vol C Tables 4.2.6.8 and 6.1.1.4'

loop_
_geom_angle_atom_site_label_1
_geom_angle_atom_site_label_2
_geom_angle_atom_site_label_3
_geom_angle
C1 P1 C13 100.50(6)
C1 P1 C9 98.06(6)
C13 P1 C9 97.13(6)
C2 S1 C1 92.40(7)
C7 S2 C8 92.22(7)
C4 C1 S1 110.74(10)
C4 C1 P1 125.35(10)
S1 C1 P1 123.90(8)
C3 C2 S1 111.75(11)
C2 C3 C4 112.82(13)
C1 C4 C3 112.28(12)
C1 C4 C5 121.22(12)
C3 C4 C5 126.48(12)
C8 C5 C6 112.41(12)
C8 C5 C4 121.59(12)
C6 C5 C4 125.97(13)
C7 C6 C5 112.72(14)
C6 C7 S2 111.82(11)
C5 C8 C9 126.52(12)
C5 C8 S2 110.82(10)
C9 C8 S2 122.22(10)
C8 C9 C14 109.79(11)
C8 C9 C10 112.21(11)
C14 C9 C10 110.15(11)
C8 C9 P1 110.59(9)
C14 C9 P1 108.40(9)
C10 C9 P1 105.57(9)
C11 C10 C9 118.02(11)
C12 C11 C18 124.33(13)
C12 C11 C10 124.65(13)
C18 C11 C10 111.01(12)
C11 C12 C13 124.46(12)
C11 C12 C19 123.40(13)
C13 C12 C19 112.12(12)
C12 C13 P1 114.47(10)
C15A C14 C15B 102.5(6)
C15A C14 C9 130.4(4)
C15B C14 C9 127.0(5)
C15A C14 S3B 7.9(4)
C15B C14 S3B 110.0(5)
C9 C14 S3B 123.00(12)
C15A C14 S3A 109.1(4)
C15B C14 S3A 7.2(6)
C9 C14 S3A 120.49(14)
S3B C14 S3A 116.37(14)
C17 C16 C15A 104.5(3)
C17 C16 S3B 120.31(14)
C15A C16 S3B 16.1(2)
C16 C17 C15B 107.1(4)
C16 C17 S3A 116.91(14)
C15B C17 S3A 10.2(4)
C17 S3A C14 91.86(14)
C14 C15B C17 108.1(7)
C16 S3B C14 94.42(12)
C14 C15A C16 117.6(5)

loop_
_geom_bond_atom_site_label_1
_geom_bond_atom_site_label_2
_geom_bond_distance
P1 C1 1.8079(14)
P1 C13 1.8504(14)
P1 C9 1.8790(14)
S1 C2 1.7121(15)
S1 C1 1.7209(14)
S2 C7 1.7174(18)
S2 C8 1.7243(13)
C1 C4 1.3833(18)
C2 C3 1.359(2)
C3 C4 1.4262(19)
C4 C5 1.4602(19)
C5 C8 1.3816(19)
C5 C6 1.4285(19)
C6 C7 1.359(2)
C8 C9 1.5126(19)
C9 C14 1.5161(18)
C9 C10 1.5405(19)
C10 C11 1.5154(19)
C11 C12 1.338(2)
C11 C18 1.507(2)
C12 C13 1.512(2)
C12 C19 1.515(2)
C14 C15A 1.303(7)
C14 C15B 1.476(10)
C14 S3B 1.689(2)
C14 S3A 1.721(3)
C16 C17 1.344(2)
C16 C15A 1.495(10)
C16 S3B 1.573(3)
C17 C15B 1.536(13)
C17 S3A 1.672(3)
